data_1502870
loop_
_publ_author_name
'Zhou, Ying'
'Kim, Ji Whan'
'Kim, Min Jung'
'Son, Won-Joon'
'Han, Su Jung'
'Kim, Ha Na'
'Han, Seungwu'
'Kim, Youngmee'
'Lee, Chongmok'
'Kim, Sung-Jin'
'Kim, Dong Ha'
'Kim, Jang-Joo'
'Yoon, Juyoung'

_publ_section_title
;
 Novel bi-nuclear boron complex with pyrene ligand: red-light emitting as
 well as electron transporting material in organic light-emitting diodes.
;
_journal_issue 6
_journal_name_full 'Organic letters'
_journal_page_first 1272
_journal_page_last 1275
_journal_paper_doi 10.1021/ol100160d
_journal_volume 12
_journal_year 2010
_chemical_formula_sum 'C40 H28 B2 F4 N2 O2'
_chemical_formula_weight 666.26
_chemical_name_systematic
; 
 ? 
;
_space_group_IT_number 19
_symmetry_cell_setting orthorhombic
_symmetry_space_group_name_Hall 'P 2ac 2ab'
_symmetry_space_group_name_H-M 'P 21 21 21'
_atom_sites_solution_hydrogens geom
_atom_sites_solution_primary direct
_atom_sites_solution_secondary difmap
_audit_creation_method SHELXL-97
_cell_angle_alpha 90.00
_cell_angle_beta 90.00
_cell_angle_gamma 90.00
_cell_formula_units_Z 4
_cell_length_a 11.123(2)
_cell_length_b 13.112(3)
_cell_length_c 21.321(4)
_cell_measurement_reflns_used 1738
_cell_measurement_temperature 293(2)
_cell_measurement_theta_max 18.74
_cell_measurement_theta_min 2.40
_cell_volume 3109.6(11)
_computing_cell_refinement 'Bruker SMART'
_computing_data_collection 'Bruker SMART'
_computing_data_reduction 'Bruker SAINT'
_computing_molecular_graphics 'Bruker SHELXTL'
_computing_publication_material 'Bruker SHELXTL'
_computing_structure_refinement 'SHELXL-97 (Sheldrick, 1997)'
_computing_structure_solution 'SHELXS-97 (Sheldrick, 1990)'
_diffrn_ambient_temperature 293(2)
_diffrn_measured_fraction_theta_full 1.000
_diffrn_measured_fraction_theta_max 1.000
_diffrn_measurement_device_type 'CCD area detector'
_diffrn_measurement_method 'phi and omega scans'
_diffrn_radiation_monochromator graphite
_diffrn_radiation_source 'fine-focus sealed tube'
_diffrn_radiation_type MoK\a
_diffrn_radiation_wavelength 0.71073
_diffrn_reflns_av_R_equivalents 0.0852
_diffrn_reflns_av_sigmaI/netI 0.1900
_diffrn_reflns_limit_h_max 12
_diffrn_reflns_limit_h_min -13
_diffrn_reflns_limit_k_max 16
_diffrn_reflns_limit_k_min -15
_diffrn_reflns_limit_l_max 18
_diffrn_reflns_limit_l_min -26
_diffrn_reflns_number 17512
_diffrn_reflns_theta_full 26.00
_diffrn_reflns_theta_max 26.00
_diffrn_reflns_theta_min 1.82
_exptl_absorpt_coefficient_mu 0.103
_exptl_absorpt_correction_type none
_exptl_crystal_colour red-orange
_exptl_crystal_density_diffrn 1.423
_exptl_crystal_density_method 'not measured'
_exptl_crystal_description block
_exptl_crystal_F_000 1376
_exptl_crystal_size_max 0.20
_exptl_crystal_size_mid 0.10
_exptl_crystal_size_min 0.08
_refine_diff_density_max 0.114
_refine_diff_density_min -0.118
_refine_diff_density_rms 0.027
_refine_ls_abs_structure_details 'Flack H D (1983), Acta Cryst. A39, 876-881'
_refine_ls_abs_structure_Flack -0.1(6)
_refine_ls_extinction_method none
_refine_ls_goodness_of_fit_ref 0.880
_refine_ls_hydrogen_treatment constr
_refine_ls_matrix_type full
_refine_ls_number_parameters 451
_refine_ls_number_reflns 6098
_refine_ls_number_restraints 0
_refine_ls_restrained_S_all 0.880
_refine_ls_R_factor_all 0.1108
_refine_ls_R_factor_gt 0.0352
_refine_ls_shift/su_max 0.001
_refine_ls_shift/su_mean 0.000
_refine_ls_structure_factor_coef Fsqd
_refine_ls_weighting_details 'calc w=1/[\s^2^(Fo^2^)+(0.0042P)^2^+0.0000P] where P=(Fo^2^+2Fc^2^)/3'
_refine_ls_weighting_scheme calc
_refine_ls_wR_factor_gt 0.0478
_refine_ls_wR_factor_ref 0.0525
_reflns_number_gt 4273
_reflns_number_total 6098
_reflns_threshold_expression >2sigma(I)
_cod_data_source_file ol100160d_si_002.cif
_cod_data_source_block yk987p212121
_cod_depositor_comments
;
The following automatic conversions were performed:

'_symmetry_cell_setting' value 'Orthorhombic' changed to
'orthorhombic' according to
/home/saulius/struct/CIF-dictionaries/cif_core.dic dictionary named
'cif_core.dic' version 2.4.2 from 2011-04-26.

Automatic conversion script
Id: cif_fix_values 1715 2011-07-08 13:25:40Z adriana 
;
_cod_original_cell_volume 3109.7(10)
_cod_original_sg_symbol_H-M P2(1)2(1)2(1)
_cod_database_code 1502870

loop_
_symmetry_equiv_pos_as_xyz
'x, y, z'
'-x+1/2, -y, z+1/2'
'-x, y+1/2, -z+1/2'
'x+1/2, -y+1/2, -z'

loop_
_atom_site_label
_atom_site_type_symbol
_atom_site_fract_x
_atom_site_fract_y
_atom_site_fract_z
_atom_site_U_iso_or_equiv
_atom_site_adp_type
_atom_site_occupancy
_atom_site_symmetry_multiplicity
_atom_site_calc_flag
_atom_site_refinement_flags
B1 B 0.2731(4) -0.1039(3) 0.4759(2) 0.0607(12) Uani 1 1 d .
B2 B 0.3522(3) 0.0090(3) 0.2703(2) 0.0568(11) Uani 1 1 d .
C1 C 0.3195(3) 0.0631(2) 0.52361(14) 0.0503(9) Uani 1 1 d .
C2 C 0.2849(3) 0.1398(2) 0.56532(13) 0.0441(8) Uani 1 1 d .
C3 C 0.1737(2) 0.1362(2) 0.59864(13) 0.0546(9) Uani 1 1 d .
H3 H 0.1240 0.0795 0.5947 0.065 Uiso 1 1 calc R
C4 C 0.1406(3) 0.2135(3) 0.63542(13) 0.0592(9) Uani 1 1 d .
H4 H 0.0675 0.2091 0.6564 0.071 Uiso 1 1 calc R
C5 C 0.2119(3) 0.3025(3) 0.64416(14) 0.0537(9) Uani 1 1 d .
C6 C 0.3238(3) 0.3070(3) 0.61199(13) 0.0510(9) Uani 1 1 d .
C7 C 0.3596(3) 0.2258(2) 0.57200(13) 0.0435(8) Uani 1 1 d .
C8 C 0.1818(3) 0.3839(3) 0.68373(14) 0.0683(10) Uani 1 1 d .
H8 H 0.1088 0.3824 0.7050 0.082 Uiso 1 1 calc R
C9 C 0.2571(3) 0.4661(3) 0.69211(15) 0.0763(11) Uani 1 1 d .
H9 H 0.2350 0.5184 0.7192 0.092 Uiso 1 1 calc R
C10 C 0.3657(3) 0.4714(3) 0.66030(15) 0.0775(11) Uani 1 1 d .
H10 H 0.4160 0.5273 0.6660 0.093 Uiso 1 1 calc R
C11 C 0.3995(3) 0.3937(3) 0.62012(14) 0.0575(9) Uani 1 1 d .
C12 C 0.5119(3) 0.3974(3) 0.58716(14) 0.0742(11) Uani 1 1 d .
H12 H 0.5625 0.4534 0.5920 0.089 Uiso 1 1 calc R
C13 C 0.5439(3) 0.3204(3) 0.54946(14) 0.0686(10) Uani 1 1 d .
H13 H 0.6172 0.3246 0.5286 0.082 Uiso 1 1 calc R
C14 C 0.4713(3) 0.2324(3) 0.53963(14) 0.0522(9) Uani 1 1 d .
C15 C 0.5024(2) 0.1540(2) 0.49981(13) 0.0544(9) Uani 1 1 d .
H15 H 0.5752 0.1570 0.4784 0.065 Uiso 1 1 calc R
C16 C 0.4272(3) 0.0705(2) 0.49088(13) 0.0472(8) Uani 1 1 d .
C17 C 0.4595(3) -0.0098(3) 0.44862(13) 0.0561(9) Uani 1 1 d .
H17 H 0.5318 -0.0047 0.4269 0.067 Uiso 1 1 calc R
C18 C 0.4325(3) -0.1737(2) 0.39794(13) 0.0551(9) Uani 1 1 d .
H18 H 0.3671 -0.2236 0.3958 0.066 Uiso 1 1 calc R
C19 C 0.5418(3) -0.2259(2) 0.42674(12) 0.0760(11) Uani 1 1 d .
H19A H 0.5193 -0.2566 0.4664 0.091 Uiso 1 1 calc R
H19B H 0.6036 -0.1754 0.4349 0.091 Uiso 1 1 calc R
C20 C 0.5918(3) -0.3080(2) 0.38320(14) 0.0757(11) Uani 1 1 d .
H20A H 0.6605 -0.3410 0.4026 0.091 Uiso 1 1 calc R
H20B H 0.5310 -0.3594 0.3752 0.091 Uiso 1 1 calc R
C21 C 0.6292(3) -0.2587(2) 0.32268(15) 0.0743(11) Uani 1 1 d .
H21A H 0.6672 -0.3086 0.2956 0.089 Uiso 1 1 calc R
H21B H 0.6866 -0.2047 0.3309 0.089 Uiso 1 1 calc R
C22 C 0.5192(3) -0.2153(2) 0.29088(12) 0.0635(9) Uani 1 1 d .
H22A H 0.4632 -0.2700 0.2818 0.076 Uiso 1 1 calc R
H22B H 0.5424 -0.1841 0.2514 0.076 Uiso 1 1 calc R
C23 C 0.4571(2) -0.1355(2) 0.33217(13) 0.0505(8) Uani 1 1 d .
H23 H 0.5116 -0.0771 0.3357 0.061 Uiso 1 1 calc R
C24 C 0.1517(3) -0.0305(2) 0.22568(13) 0.0465(8) Uani 1 1 d .
C25 C 0.0577(3) 0.0009(2) 0.18585(13) 0.0451(8) Uani 1 1 d .
C26 C 0.0605(3) 0.0942(2) 0.15309(13) 0.0540(9) Uani 1 1 d .
H26 H 0.1259 0.1375 0.1581 0.065 Uiso 1 1 calc R
C27 C -0.0295(3) 0.1216(2) 0.11472(13) 0.0558(9) Uani 1 1 d .
H27 H -0.0265 0.1845 0.0947 0.067 Uiso 1 1 calc R
C28 C -0.1297(3) 0.0560(3) 0.10415(14) 0.0532(9) Uani 1 1 d .
C29 C -0.1339(3) -0.0389(2) 0.13614(13) 0.0483(8) Uani 1 1 d .
C30 C -0.0386(3) -0.0669(2) 0.17744(13) 0.0442(8) Uani 1 1 d .
C31 C -0.2227(3) 0.0801(3) 0.06270(14) 0.0731(11) Uani 1 1 d .
H31 H -0.2220 0.1424 0.0419 0.088 Uiso 1 1 calc R
C32 C -0.3158(3) 0.0124(3) 0.05228(16) 0.0904(13) Uani 1 1 d .
H32 H -0.3764 0.0293 0.0241 0.109 Uiso 1 1 calc R
C33 C -0.3198(3) -0.0805(3) 0.08349(16) 0.0830(12) Uani 1 1 d .
H33 H -0.3830 -0.1252 0.0758 0.100 Uiso 1 1 calc R
C34 C -0.2308(3) -0.1077(3) 0.12606(15) 0.0583(9) Uani 1 1 d .
C35 C -0.2314(3) -0.2029(3) 0.15820(14) 0.0684(11) Uani 1 1 d .
H35 H -0.2949 -0.2480 0.1521 0.082 Uiso 1 1 calc R
C36 C -0.1426(3) -0.2283(2) 0.19683(14) 0.0660(10) Uani 1 1 d .
H36 H -0.1457 -0.2911 0.2170 0.079 Uiso 1 1 calc R
C37 C -0.0435(3) -0.1637(2) 0.20847(13) 0.0510(9) Uani 1 1 d .
C38 C 0.0513(3) -0.1909(2) 0.24667(14) 0.0574(9) Uani 1 1 d .
H38 H 0.0499 -0.2539 0.2668 0.069 Uiso 1 1 calc R
C39 C 0.1503(3) -0.1256(2) 0.25596(13) 0.0490(8) Uani 1 1 d .
C40 C 0.2516(3) -0.1567(2) 0.29256(13) 0.0508(8) Uani 1 1 d .
H40 H 0.2502 -0.2202 0.3120 0.061 Uiso 1 1 calc R
F1 F 0.28948(17) -0.19221(14) 0.51134(8) 0.0915(6) Uani 1 1 d .
F2 F 0.18263(15) -0.12138(15) 0.43365(8) 0.0963(7) Uani 1 1 d .
F3 F 0.36916(15) 0.07895(13) 0.31739(8) 0.0840(6) Uani 1 1 d .
F4 F 0.45321(14) 0.01187(14) 0.23058(8) 0.0802(6) Uani 1 1 d .
N1 N 0.3933(2) -0.0887(2) 0.43923(10) 0.0526(7) Uani 1 1 d .
N2 N 0.3452(2) -0.09914(19) 0.29941(10) 0.0514(7) Uani 1 1 d .
O1 O 0.24708(16) -0.01766(17) 0.51605(9) 0.0609(6) Uani 1 1 d .
O2 O 0.24517(17) 0.03301(14) 0.23425(9) 0.0642(6) Uani 1 1 d .

loop_
_atom_site_aniso_label
_atom_site_aniso_U_11
_atom_site_aniso_U_22
_atom_site_aniso_U_33
_atom_site_aniso_U_23
_atom_site_aniso_U_13
_atom_site_aniso_U_12
B1 0.057(3) 0.062(3) 0.064(3) 0.011(3) 0.002(2) -0.005(3)
B2 0.053(3) 0.051(3) 0.067(3) 0.010(2) -0.005(3) 0.000(2)
C1 0.053(2) 0.051(2) 0.047(2) 0.0019(19) -0.0046(19) 0.0013(19)
C2 0.046(2) 0.054(2) 0.033(2) -0.0018(17) 0.0022(16) 0.0004(19)
C3 0.049(2) 0.066(3) 0.048(2) 0.0016(19) 0.0057(18) -0.0036(19)
C4 0.047(2) 0.078(3) 0.053(2) -0.010(2) 0.0093(19) 0.000(2)
C5 0.053(2) 0.063(3) 0.045(2) -0.0014(19) -0.0011(19) 0.007(2)
C6 0.052(2) 0.060(3) 0.042(2) 0.004(2) -0.0091(19) 0.001(2)
C7 0.041(2) 0.054(2) 0.035(2) 0.0027(17) -0.0012(17) 0.0009(19)
C8 0.069(3) 0.070(3) 0.066(3) -0.008(2) 0.010(2) 0.015(2)
C9 0.090(3) 0.062(3) 0.077(3) -0.016(2) 0.002(2) 0.004(2)
C10 0.076(3) 0.082(3) 0.075(3) -0.023(2) -0.005(2) -0.013(2)
C11 0.068(3) 0.059(3) 0.045(2) -0.0074(19) 0.0013(19) -0.003(2)
C12 0.081(3) 0.079(3) 0.063(3) -0.019(2) 0.004(2) -0.025(2)
C13 0.064(2) 0.086(3) 0.056(3) 0.000(2) 0.014(2) -0.024(2)
C14 0.055(2) 0.055(3) 0.046(2) -0.0035(18) 0.0018(19) -0.004(2)
C15 0.052(2) 0.066(3) 0.045(2) -0.0036(19) 0.0058(17) -0.0091(19)
C16 0.047(2) 0.055(2) 0.040(2) -0.0050(18) 0.0038(18) 0.0056(19)
C17 0.049(2) 0.064(3) 0.055(2) 0.001(2) 0.0015(19) 0.007(2)
C18 0.068(2) 0.052(2) 0.045(2) -0.0098(19) -0.0046(19) 0.0127(18)
C19 0.092(3) 0.083(3) 0.053(2) -0.007(2) -0.021(2) 0.034(2)
C20 0.085(3) 0.071(3) 0.071(3) -0.008(2) -0.015(2) 0.034(2)
C21 0.068(2) 0.077(3) 0.078(3) -0.017(2) -0.016(2) 0.029(2)
C22 0.067(2) 0.074(3) 0.049(2) -0.0192(19) -0.0039(19) 0.018(2)
C23 0.047(2) 0.061(2) 0.043(2) -0.0082(18) -0.0053(18) 0.0066(18)
C24 0.045(2) 0.043(2) 0.051(2) -0.0073(18) 0.0042(18) -0.0090(18)
C25 0.0356(19) 0.054(2) 0.046(2) -0.0006(18) 0.0002(17) 0.0036(19)
C26 0.060(2) 0.045(2) 0.057(2) 0.0091(18) -0.0015(19) -0.0023(19)
C27 0.068(2) 0.047(2) 0.052(2) 0.0050(18) -0.0020(18) 0.001(2)
C28 0.052(2) 0.065(3) 0.043(2) 0.0028(19) -0.0002(18) 0.004(2)
C29 0.040(2) 0.066(3) 0.039(2) -0.0031(18) 0.0010(18) -0.0014(19)
C30 0.039(2) 0.053(2) 0.041(2) -0.0079(18) 0.0037(17) -0.0004(18)
C31 0.060(2) 0.089(3) 0.070(3) 0.005(2) -0.012(2) 0.009(2)
C32 0.064(3) 0.118(4) 0.090(3) 0.012(3) -0.020(2) 0.000(3)
C33 0.052(2) 0.110(4) 0.086(3) -0.004(3) -0.015(2) -0.014(3)
C34 0.044(2) 0.074(3) 0.057(2) -0.004(2) -0.0032(18) -0.004(2)
C35 0.055(3) 0.072(3) 0.078(3) 0.003(2) -0.001(2) -0.018(2)
C36 0.055(2) 0.066(3) 0.077(3) 0.007(2) 0.001(2) -0.015(2)
C37 0.044(2) 0.060(3) 0.049(2) 0.0024(19) 0.0009(18) -0.0015(19)
C38 0.060(2) 0.054(2) 0.058(2) 0.0030(19) 0.008(2) -0.010(2)
C39 0.043(2) 0.056(2) 0.048(2) 0.0070(18) 0.0025(18) 0.0007(19)
C40 0.055(2) 0.049(2) 0.048(2) 0.0028(18) 0.0088(19) 0.009(2)
F1 0.1187(17) 0.0649(15) 0.0908(15) 0.0081(12) 0.0301(13) -0.0003(12)
F2 0.0630(12) 0.1259(19) 0.1001(16) -0.0395(13) -0.0074(12) 0.0025(13)
F3 0.0990(15) 0.0590(13) 0.0942(15) -0.0208(11) -0.0320(12) 0.0084(12)
F4 0.0599(12) 0.0926(15) 0.0882(14) 0.0195(11) -0.0001(11) -0.0009(12)
N1 0.0581(19) 0.057(2) 0.0426(18) -0.0038(15) 0.0024(14) 0.0061(16)
N2 0.0551(18) 0.055(2) 0.0444(17) -0.0006(14) 0.0004(15) 0.0087(16)
O1 0.0623(15) 0.0536(15) 0.0666(16) -0.0151(12) 0.0175(12) -0.0078(13)
O2 0.0511(14) 0.0580(16) 0.0836(17) 0.0161(12) -0.0188(13) -0.0071(13)

loop_
_atom_type_symbol
_atom_type_description
_atom_type_scat_dispersion_real
_atom_type_scat_dispersion_imag
_atom_type_scat_source
C C 0.0033 0.0016 'International Tables Vol C Tables 4.2.6.8 and 6.1.1.4'
H H 0.0000 0.0000 'International Tables Vol C Tables 4.2.6.8 and 6.1.1.4'
B B 0.0013 0.0007 'International Tables Vol C Tables 4.2.6.8 and 6.1.1.4'
N N 0.0061 0.0033 'International Tables Vol C Tables 4.2.6.8 and 6.1.1.4'
O O 0.0106 0.0060 'International Tables Vol C Tables 4.2.6.8 and 6.1.1.4'
F F 0.0171 0.0103 'International Tables Vol C Tables 4.2.6.8 and 6.1.1.4'

loop_
_geom_angle_atom_site_label_1
_geom_angle_atom_site_label_2
_geom_angle_atom_site_label_3
_geom_angle
F2 B1 F1 108.3(3)
F2 B1 O1 111.9(3)
F1 B1 O1 110.8(3)
F2 B1 N1 108.7(3)
F1 B1 N1 105.4(3)
O1 B1 N1 111.5(3)
F3 B2 F4 108.3(3)
F3 B2 O2 110.8(3)
F4 B2 O2 109.3(3)
F3 B2 N2 109.0(3)
F4 B2 N2 107.8(3)
O2 B2 N2 111.6(3)
O1 C1 C16 120.8(3)
O1 C1 C2 118.7(3)
C16 C1 C2 120.5(3)
C1 C2 C7 118.6(3)
C1 C2 C3 122.1(3)
C7 C2 C3 119.2(3)
C4 C3 C2 120.4(3)
C4 C3 H3 119.8
C2 C3 H3 119.8
C3 C4 C5 123.2(3)
C3 C4 H4 118.4
C5 C4 H4 118.4
C8 C5 C4 124.8(3)
C8 C5 C6 117.9(3)
C4 C5 C6 117.3(3)
C7 C6 C5 120.2(3)
C7 C6 C11 120.3(3)
C5 C6 C11 119.4(3)
C2 C7 C6 119.7(3)
C2 C7 C14 120.9(3)
C6 C7 C14 119.3(3)
C9 C8 C5 122.0(3)
C9 C8 H8 119.0
C5 C8 H8 119.0
C8 C9 C10 120.4(3)
C8 C9 H9 119.8
C10 C9 H9 119.8
C11 C10 C9 120.2(3)
C11 C10 H10 119.9
C9 C10 H10 119.9
C10 C11 C6 120.1(3)
C10 C11 C12 121.0(3)
C6 C11 C12 118.8(3)
C13 C12 C11 120.0(3)
C13 C12 H12 120.0
C11 C12 H12 120.0
C12 C13 C14 123.3(3)
C12 C13 H13 118.4
C14 C13 H13 118.4
C15 C14 C13 123.6(3)
C15 C14 C7 118.2(3)
C13 C14 C7 118.2(3)
C14 C15 C16 121.4(3)
C14 C15 H15 119.3
C16 C15 H15 119.3
C1 C16 C15 120.3(3)
C1 C16 C17 118.8(3)
C15 C16 C17 120.9(3)
N1 C17 C16 123.1(3)
N1 C17 H17 118.5
C16 C17 H17 118.5
N1 C18 C23 110.7(2)
N1 C18 C19 109.4(2)
C23 C18 C19 112.2(2)
N1 C18 H18 108.2
C23 C18 H18 108.2
C19 C18 H18 108.2
C18 C19 C20 111.2(2)
C18 C19 H19A 109.4
C20 C19 H19A 109.4
C18 C19 H19B 109.4
C20 C19 H19B 109.4
H19A C19 H19B 108.0
C21 C20 C19 108.6(3)
C21 C20 H20A 110.0
C19 C20 H20A 110.0
C21 C20 H20B 110.0
C19 C20 H20B 110.0
H20A C20 H20B 108.3
C20 C21 C22 108.9(3)
C20 C21 H21A 109.9
C22 C21 H21A 109.9
C20 C21 H21B 109.9
C22 C21 H21B 109.9
H21A C21 H21B 108.3
C21 C22 C23 111.4(2)
C21 C22 H22A 109.4
C23 C22 H22A 109.4
C21 C22 H22B 109.4
C23 C22 H22B 109.4
H22A C22 H22B 108.0
N2 C23 C18 112.7(2)
N2 C23 C22 108.8(2)
C18 C23 C22 112.8(2)
N2 C23 H23 107.4
C18 C23 H23 107.4
C22 C23 H23 107.4
O2 C24 C39 119.7(3)
O2 C24 C25 118.3(3)
C39 C24 C25 122.0(3)
C30 C25 C24 117.3(3)
C30 C25 C26 120.2(3)
C24 C25 C26 122.5(3)
C27 C26 C25 121.2(3)
C27 C26 H26 119.4
C25 C26 H26 119.4
C26 C27 C28 121.2(3)
C26 C27 H27 119.4
C28 C27 H27 119.4
C31 C28 C29 118.5(3)
C31 C28 C27 122.9(3)
C29 C28 C27 118.6(3)
C28 C29 C34 120.6(3)
C28 C29 C30 119.9(3)
C34 C29 C30 119.5(3)
C25 C30 C29 118.9(3)
C25 C30 C37 122.1(3)
C29 C30 C37 119.0(3)
C32 C31 C28 120.8(3)
C32 C31 H31 119.6
C28 C31 H31 119.6
C31 C32 C33 120.7(4)
C31 C32 H32 119.6
C33 C32 H32 119.6
C32 C33 C34 121.0(4)
C32 C33 H33 119.5
C34 C33 H33 119.5
C33 C34 C29 118.4(3)
C33 C34 C35 122.4(3)
C29 C34 C35 119.1(3)
C36 C35 C34 121.0(3)
C36 C35 H35 119.5
C34 C35 H35 119.5
C35 C36 C37 122.6(3)
C35 C36 H36 118.7
C37 C36 H36 118.7
C38 C37 C36 123.0(3)
C38 C37 C30 118.2(3)
C36 C37 C30 118.7(3)
C37 C38 C39 121.5(3)
C37 C38 H38 119.2
C39 C38 H38 119.2
C24 C39 C38 118.9(3)
C24 C39 C40 119.7(3)
C38 C39 C40 121.3(3)
N2 C40 C39 121.9(3)
N2 C40 H40 119.0
C39 C40 H40 119.0
C17 N1 C18 121.8(3)
C17 N1 B1 121.0(3)
C18 N1 B1 116.9(3)
C40 N2 C23 122.2(3)
C40 N2 B2 121.9(3)
C23 N2 B2 115.7(3)
C1 O1 B1 124.6(3)
C24 O2 B2 124.9(2)

loop_
_geom_bond_atom_site_label_1
_geom_bond_atom_site_label_2
_geom_bond_distance
B1 F2 1.370(4)
B1 F1 1.394(4)
B1 O1 1.448(4)
B1 N1 1.562(4)
B2 F3 1.372(4)
B2 F4 1.407(4)
B2 O2 1.452(4)
B2 N2 1.550(4)
C1 O1 1.341(3)
C1 C16 1.390(3)
C1 C2 1.396(3)
C2 C7 1.408(3)
C2 C3 1.428(3)
C3 C4 1.334(3)
C3 H3 0.9300
C4 C5 1.422(4)
C4 H4 0.9300
C5 C8 1.402(4)
C5 C6 1.423(3)
C6 C7 1.420(3)
C6 C11 1.425(4)
C7 C14 1.424(3)
C8 C9 1.376(4)
C8 H8 0.9300
C9 C10 1.388(4)
C9 H9 0.9300
C10 C11 1.383(4)
C10 H10 0.9300
C11 C12 1.435(4)
C12 C13 1.339(4)
C12 H12 0.9300
C13 C14 1.424(4)
C13 H13 0.9300
C14 C15 1.377(3)
C15 C16 1.391(3)
C15 H15 0.9300
C16 C17 1.432(3)
C17 N1 1.285(3)
C17 H17 0.9300
C18 N1 1.486(3)
C18 C23 1.514(3)
C18 C19 1.525(3)
C18 H18 0.9800
C19 C20 1.527(3)
C19 H19A 0.9700
C19 H19B 0.9700
C20 C21 1.502(3)
C20 H20A 0.9700
C20 H20B 0.9700
C21 C22 1.510(3)
C21 H21A 0.9700
C21 H21B 0.9700
C22 C23 1.531(3)
C22 H22A 0.9700
C22 H22B 0.9700
C23 N2 1.505(3)
C23 H23 0.9800
C24 O2 1.345(3)
C24 C39 1.404(3)
C24 C25 1.408(3)
C25 C30 1.404(3)
C25 C26 1.408(3)
C26 C27 1.342(3)
C26 H26 0.9300
C27 C28 1.425(3)
C27 H27 0.9300
C28 C31 1.397(3)
C28 C29 1.420(3)
C29 C34 1.422(3)
C29 C30 1.426(3)
C30 C37 1.432(3)
C31 C32 1.381(4)
C31 H31 0.9300
C32 C33 1.389(4)
C32 H32 0.9300
C33 C34 1.390(4)
C33 H33 0.9300
C34 C35 1.424(4)
C35 C36 1.329(3)
C35 H35 0.9300
C36 C37 1.411(4)
C36 H36 0.9300
C37 C38 1.380(3)
C38 C39 1.410(3)
C38 H38 0.9300
C39 C40 1.430(3)
C40 N2 1.295(3)
C40 H40 0.9300

loop_
_geom_torsion_atom_site_label_1
_geom_torsion_atom_site_label_2
_geom_torsion_atom_site_label_3
_geom_torsion_atom_site_label_4
_geom_torsion
O1 C1 C2 C7 -178.4(2)
C16 C1 C2 C7 1.9(4)
O1 C1 C2 C3 -1.8(4)
C16 C1 C2 C3 178.5(3)
C1 C2 C3 C4 -176.2(3)
C7 C2 C3 C4 0.3(4)
C2 C3 C4 C5 -0.3(5)
C3 C4 C5 C8 -178.1(3)
C3 C4 C5 C6 -0.5(5)
C8 C5 C6 C7 179.1(3)
C4 C5 C6 C7 1.3(4)
C8 C5 C6 C11 -1.1(4)
C4 C5 C6 C11 -178.9(3)
C1 C2 C7 C6 177.2(2)
C3 C2 C7 C6 0.5(4)
C1 C2 C7 C14 -3.4(4)
C3 C2 C7 C14 179.9(2)
C5 C6 C7 C2 -1.4(4)
C11 C6 C7 C2 178.8(3)
C5 C6 C7 C14 179.2(3)
C11 C6 C7 C14 -0.6(4)
C4 C5 C8 C9 177.3(3)
C6 C5 C8 C9 -0.3(5)
C5 C8 C9 C10 1.0(5)
C8 C9 C10 C11 -0.3(5)
C9 C10 C11 C6 -1.1(5)
C9 C10 C11 C12 -179.6(3)
C7 C6 C11 C10 -178.4(3)
C5 C6 C11 C10 1.8(5)
C7 C6 C11 C12 0.1(4)
C5 C6 C11 C12 -179.7(3)
C10 C11 C12 C13 178.7(3)
C6 C11 C12 C13 0.1(5)
C11 C12 C13 C14 0.1(5)
C12 C13 C14 C15 178.4(3)
C12 C13 C14 C7 -0.6(5)
C2 C7 C14 C15 2.3(4)
C6 C7 C14 C15 -178.2(3)
C2 C7 C14 C13 -178.6(3)
C6 C7 C14 C13 0.8(4)
C13 C14 C15 C16 -178.7(3)
C7 C14 C15 C16 0.2(4)
O1 C1 C16 C15 -179.1(3)
C2 C1 C16 C15 0.6(4)
O1 C1 C16 C17 0.2(4)
C2 C1 C16 C17 179.9(3)
C14 C15 C16 C1 -1.7(4)
C14 C15 C16 C17 179.0(3)
C1 C16 C17 N1 0.2(5)
C15 C16 C17 N1 179.5(3)
N1 C18 C19 C20 -175.2(2)
C23 C18 C19 C20 -51.9(3)
C18 C19 C20 C21 60.5(3)
C19 C20 C21 C22 -64.1(3)
C20 C21 C22 C23 59.9(3)
N1 C18 C23 N2 -66.7(3)
C19 C18 C23 N2 170.8(2)
N1 C18 C23 C22 169.6(2)
C19 C18 C23 C22 47.1(3)
C21 C22 C23 N2 -177.2(2)
C21 C22 C23 C18 -51.4(3)
O2 C24 C25 C30 179.7(2)
C39 C24 C25 C30 0.1(4)
O2 C24 C25 C26 2.5(4)
C39 C24 C25 C26 -177.2(3)
C30 C25 C26 C27 1.8(4)
C24 C25 C26 C27 179.0(3)
C25 C26 C27 C28 -1.9(4)
C26 C27 C28 C31 -177.4(3)
C26 C27 C28 C29 1.2(4)
C31 C28 C29 C34 0.0(4)
C27 C28 C29 C34 -178.6(3)
C31 C28 C29 C30 178.3(3)
C27 C28 C29 C30 -0.4(4)
C24 C25 C30 C29 -178.4(2)
C26 C25 C30 C29 -1.0(4)
C24 C25 C30 C37 0.9(4)
C26 C25 C30 C37 178.3(3)
C28 C29 C30 C25 0.4(4)
C34 C29 C30 C25 178.6(3)
C28 C29 C30 C37 -179.0(3)
C34 C29 C30 C37 -0.7(4)
C29 C28 C31 C32 -1.0(5)
C27 C28 C31 C32 177.6(3)
C28 C31 C32 C33 0.9(5)
C31 C32 C33 C34 0.2(6)
C32 C33 C34 C29 -1.2(5)
C32 C33 C34 C35 -179.1(3)
C28 C29 C34 C33 1.1(5)
C30 C29 C34 C33 -177.2(3)
C28 C29 C34 C35 179.1(3)
C30 C29 C34 C35 0.8(4)
C33 C34 C35 C36 177.4(3)
C29 C34 C35 C36 -0.5(5)
C34 C35 C36 C37 0.1(5)
C35 C36 C37 C38 -177.5(3)
C35 C36 C37 C30 0.0(5)
C25 C30 C37 C38 -1.4(4)
C29 C30 C37 C38 178.0(2)
C25 C30 C37 C36 -179.0(3)
C29 C30 C37 C36 0.3(4)
C36 C37 C38 C39 178.3(3)
C30 C37 C38 C39 0.7(4)
O2 C24 C39 C38 179.7(2)
C25 C24 C39 C38 -0.7(4)
O2 C24 C39 C40 -3.8(4)
C25 C24 C39 C40 175.8(3)
C37 C38 C39 C24 0.3(4)
C37 C38 C39 C40 -176.2(3)
C24 C39 C40 N2 0.7(4)
C38 C39 C40 N2 177.2(3)
C16 C17 N1 C18 -176.3(2)
C16 C17 N1 B1 -2.2(5)
C23 C18 N1 C17 -58.7(4)
C19 C18 N1 C17 65.3(4)
C23 C18 N1 B1 126.9(3)
C19 C18 N1 B1 -109.0(3)
F2 B1 N1 C17 127.4(3)
F1 B1 N1 C17 -116.7(3)
O1 B1 N1 C17 3.5(4)
F2 B1 N1 C18 -58.3(4)
F1 B1 N1 C18 57.6(4)
O1 B1 N1 C18 177.9(3)
C39 C40 N2 C23 -173.5(2)
C39 C40 N2 B2 2.1(4)
C18 C23 N2 C40 -55.8(3)
C22 C23 N2 C40 70.1(3)
C18 C23 N2 B2 128.3(3)
C22 C23 N2 B2 -105.8(3)
F3 B2 N2 C40 120.8(3)
F4 B2 N2 C40 -122.0(3)
O2 B2 N2 C40 -2.0(5)
F3 B2 N2 C23 -63.3(3)
F4 B2 N2 C23 54.0(4)
O2 B2 N2 C23 174.0(2)
C16 C1 O1 B1 1.6(5)
C2 C1 O1 B1 -178.1(3)
F2 B1 O1 C1 -125.2(3)
F1 B1 O1 C1 113.8(3)
N1 B1 O1 C1 -3.2(5)
C39 C24 O2 B2 4.0(4)
C25 C24 O2 B2 -175.6(3)
F3 B2 O2 C24 -122.8(3)
F4 B2 O2 C24 117.9(3)
N2 B2 O2 C24 -1.2(5)
